data_4064611
loop_
_publ_author_name
'Bauer, Florian'
'Braunschweig, Holger'
'Gruss, Katrin'
'Kupfer, Thomas'

_publ_section_title
;
 Diboration of Dialkynes with [2]Boraferrocenophanes
;
_journal_issue 10
_journal_name_full Organometallics
_journal_page_first 2869
_journal_paper_doi 10.1021/om200214w
_journal_volume 30
_journal_year 2011
_chemical_formula_moiety 'C20 H26 B2 Fe N2'
_chemical_formula_sum 'C20 H26 B2 Fe N2'
_chemical_formula_weight 371.90
_chemical_name_common
;
?
;
_chemical_name_systematic
; 
?
;
_space_group_IT_number 2
_symmetry_cell_setting triclinic
_symmetry_space_group_name_Hall '-P 1'
_symmetry_space_group_name_H-M 'P -1'
_atom_sites_solution_hydrogens geom
_atom_sites_solution_primary direct
_atom_sites_solution_secondary difmap
_audit_creation_method SHELXL-97
_cell_angle_alpha 108.0790(10)
_cell_angle_beta 105.6600(10)
_cell_angle_gamma 92.5300(10)
_cell_formula_units_Z 2
_cell_length_a 8.7429(2)
_cell_length_b 8.8365(2)
_cell_length_c 13.2645(4)
_cell_measurement_reflns_used 9845
_cell_measurement_temperature 101(2)
_cell_measurement_theta_max 25.99
_cell_measurement_theta_min 1.67
_cell_volume 928.81(4)
_computing_cell_refinement 'Saint+ ver. 7.68A (Bruker AXS)'
_computing_data_collection 'APEX2 ver. 2010.3 (Bruker AXS)'
_computing_data_reduction 'Saint+ ver. 7.68A (Bruker AXS)'
_computing_molecular_graphics 'XP ver. 5.1 (Bruker AXS, 1998)'
_computing_publication_material 'SHELXL-97 (Sheldrick, 2008)'
_computing_structure_refinement 'SHELXL-97 (Sheldrick, 2008)'
_computing_structure_solution 'SHELXS-97 (Sheldrick, 2008)'
_diffrn_ambient_temperature 101(2)
_diffrn_measured_fraction_theta_full 0.999
_diffrn_measured_fraction_theta_max 0.998
_diffrn_measurement_device_type 'Bruker APEX-II CCD'
_diffrn_measurement_method '\f and \w scans'
_diffrn_radiation_monochromator 'multi-layer mirror'
_diffrn_radiation_source 'rotating anode'
_diffrn_radiation_type MoK\a
_diffrn_radiation_wavelength 0.71073
_diffrn_reflns_av_R_equivalents 0.0441
_diffrn_reflns_av_sigmaI/netI 0.0200
_diffrn_reflns_limit_h_max 10
_diffrn_reflns_limit_h_min -10
_diffrn_reflns_limit_k_max 10
_diffrn_reflns_limit_k_min -10
_diffrn_reflns_limit_l_max 16
_diffrn_reflns_limit_l_min -16
_diffrn_reflns_number 35445
_diffrn_reflns_theta_full 26.00
_diffrn_reflns_theta_max 26.03
_diffrn_reflns_theta_min 1.69
_exptl_absorpt_coefficient_mu 0.816
_exptl_absorpt_correction_T_max 0.9603
_exptl_absorpt_correction_T_min 0.8738
_exptl_absorpt_correction_type multi-scan
_exptl_absorpt_process_details 'Sadabs 2004/1 (Brucker Nonius 2004)'
_exptl_crystal_colour orange
_exptl_crystal_density_diffrn 1.330
_exptl_crystal_density_method 'not measured'
_exptl_crystal_description block
_exptl_crystal_F_000 392
_exptl_crystal_size_max 0.17
_exptl_crystal_size_mid 0.08
_exptl_crystal_size_min 0.05
_refine_diff_density_max 0.368
_refine_diff_density_min -0.308
_refine_diff_density_rms 0.051
_refine_ls_extinction_method none
_refine_ls_goodness_of_fit_ref 1.053
_refine_ls_hydrogen_treatment constr
_refine_ls_matrix_type full
_refine_ls_number_parameters 232
_refine_ls_number_reflns 3644
_refine_ls_number_restraints 0
_refine_ls_restrained_S_all 1.053
_refine_ls_R_factor_all 0.0280
_refine_ls_R_factor_gt 0.0268
_refine_ls_shift/su_max 0.002
_refine_ls_shift/su_mean 0.000
_refine_ls_structure_factor_coef Fsqd
_refine_ls_weighting_details 'calc w=1/[\s^2^(Fo^2^)+(0.0291P)^2^+0.7174P] where P=(Fo^2^+2Fc^2^)/3'
_refine_ls_weighting_scheme calc
_refine_ls_wR_factor_gt 0.0693
_refine_ls_wR_factor_ref 0.0701
_reflns_number_gt 3492
_reflns_number_total 3644
_reflns_threshold_expression >2sigma(I)
_cod_data_source_file om200214w_si_002.cif
_cod_data_source_block cu050
_cod_depositor_comments
;
The following automatic conversions were performed:

'_symmetry_cell_setting' value 'Triclinic' changed to 'triclinic'
according to /home/saulius/struct/CIF-dictionaries/cif_core.dic
dictionary named 'cif_core.dic' version 2.4.1 from 2010-06-29.

Automatic conversion script
Id: cif_fix_values 1715 2011-07-08 13:25:40Z adriana 
;
_cod_original_sg_symbol_H-M P-1
_cod_database_code 4064611

loop_
_symmetry_equiv_pos_as_xyz
'x, y, z'
'-x, -y, -z'

loop_
_atom_site_label
_atom_site_type_symbol
_atom_site_fract_x
_atom_site_fract_y
_atom_site_fract_z
_atom_site_U_iso_or_equiv
_atom_site_adp_type
_atom_site_occupancy
_atom_site_symmetry_multiplicity
_atom_site_calc_flag
_atom_site_refinement_flags
Fe1 Fe 0.35163(2) 0.33314(2) 0.101329(17) 0.01528(8) Uani 1 1 d .
C11 C 0.16484(17) 0.45773(19) 0.12962(13) 0.0185(3) Uani 1 1 d .
C12 C 0.18381(17) 0.4446(2) 0.02305(13) 0.0194(3) Uani 1 1 d .
H12A H 0.2052 0.5327 -0.0002 0.023 Uiso 1 1 calc R
C13 C 0.16583(19) 0.2805(2) -0.04208(14) 0.0236(3) Uani 1 1 d .
H13A H 0.1718 0.2400 -0.1159 0.028 Uiso 1 1 calc R
C14 C 0.13717(19) 0.1870(2) 0.02277(15) 0.0262(4) Uani 1 1 d .
H14A H 0.1219 0.0729 0.0002 0.031 Uiso 1 1 calc R
C15 C 0.13551(19) 0.2946(2) 0.12741(14) 0.0226(3) Uani 1 1 d .
H15A H 0.1179 0.2639 0.1864 0.027 Uiso 1 1 calc R
C21 C 0.55355(17) 0.45583(18) 0.22857(12) 0.0149(3) Uani 1 1 d .
C22 C 0.56945(17) 0.44805(18) 0.12170(12) 0.0154(3) Uani 1 1 d .
H22A H 0.5874 0.5381 0.0996 0.018 Uiso 1 1 calc R
C23 C 0.55396(18) 0.28438(19) 0.05481(13) 0.0191(3) Uani 1 1 d .
H23A H 0.5609 0.2463 -0.0189 0.023 Uiso 1 1 calc R
C24 C 0.52614(19) 0.18761(19) 0.11775(13) 0.0208(3) Uani 1 1 d .
H24A H 0.5103 0.0734 0.0933 0.025 Uiso 1 1 calc R
C25 C 0.52621(18) 0.29194(19) 0.22359(13) 0.0183(3) Uani 1 1 d .
H25A H 0.5106 0.2585 0.2820 0.022 Uiso 1 1 calc R
C1 C 0.26003(19) 0.89103(19) 0.19291(14) 0.0212(3) Uani 1 1 d .
H1A H 0.3485 0.9737 0.2061 0.032 Uiso 1 1 calc R
H1B H 0.1843 0.9394 0.2319 0.032 Uiso 1 1 calc R
H1C H 0.2047 0.8450 0.1130 0.032 Uiso 1 1 calc R
B1 B 0.1961(2) 0.6201(2) 0.22746(15) 0.0173(3) Uani 1 1 d .
N1 N 0.10915(15) 0.64821(16) 0.30453(11) 0.0193(3) Uani 1 1 d .
N2 N 0.61794(15) 0.64669(15) 0.43316(10) 0.0176(3) Uani 1 1 d .
C2 C 0.32570(18) 0.75973(18) 0.23585(12) 0.0167(3) Uani 1 1 d .
B2 B 0.55364(19) 0.6180(2) 0.31938(14) 0.0147(3) Uani 1 1 d .
C3 C 0.48485(18) 0.75856(18) 0.27719(12) 0.0151(3) Uani 1 1 d .
C4 C 0.60573(18) 0.88077(18) 0.28283(12) 0.0166(3) Uani 1 1 d .
C5 C 0.71601(18) 0.97169(19) 0.28835(13) 0.0194(3) Uani 1 1 d .
C6 C 0.8483(2) 1.0829(2) 0.29111(15) 0.0256(4) Uani 1 1 d .
H6A H 0.8687 1.0493 0.2188 0.038 Uiso 1 1 calc R
H6B H 0.9452 1.0818 0.3489 0.038 Uiso 1 1 calc R
H6C H 0.8193 1.1919 0.3074 0.038 Uiso 1 1 calc R
C31 C -0.03330(19) 0.5444(2) 0.29322(15) 0.0261(4) Uani 1 1 d .
H31A H -0.0630 0.4579 0.2212 0.039 Uiso 1 1 calc R
H31B H -0.1220 0.6077 0.2979 0.039 Uiso 1 1 calc R
H31C H -0.0106 0.4980 0.3530 0.039 Uiso 1 1 calc R
C32 C 0.1465(2) 0.7902(2) 0.40351(14) 0.0258(4) Uani 1 1 d .
H32A H 0.2411 0.8582 0.4074 0.039 Uiso 1 1 calc R
H32B H 0.1686 0.7574 0.4696 0.039 Uiso 1 1 calc R
H32C H 0.0550 0.8507 0.4002 0.039 Uiso 1 1 calc R
C33 C 0.7041(2) 0.5367(2) 0.48214(14) 0.0247(4) Uani 1 1 d .
H33A H 0.7099 0.4399 0.4229 0.037 Uiso 1 1 calc R
H33B H 0.6474 0.5069 0.5291 0.037 Uiso 1 1 calc R
H33C H 0.8129 0.5894 0.5273 0.037 Uiso 1 1 calc R
C34 C 0.6164(2) 0.7977(2) 0.51797(14) 0.0280(4) Uani 1 1 d .
H34A H 0.5628 0.8710 0.4823 0.042 Uiso 1 1 calc R
H34B H 0.7268 0.8467 0.5615 0.042 Uiso 1 1 calc R
H34C H 0.5584 0.7770 0.5672 0.042 Uiso 1 1 calc R

loop_
_atom_site_aniso_label
_atom_site_aniso_U_11
_atom_site_aniso_U_22
_atom_site_aniso_U_33
_atom_site_aniso_U_23
_atom_site_aniso_U_13
_atom_site_aniso_U_12
Fe1 0.01624(12) 0.01484(13) 0.01484(12) 0.00537(9) 0.00500(8) -0.00215(8)
C11 0.0111(7) 0.0231(8) 0.0223(8) 0.0094(6) 0.0051(6) -0.0005(6)
C12 0.0125(7) 0.0257(8) 0.0192(8) 0.0098(6) 0.0015(6) -0.0009(6)
C13 0.0172(7) 0.0288(9) 0.0184(8) 0.0042(7) 0.0008(6) -0.0048(6)
C14 0.0207(8) 0.0226(9) 0.0294(9) 0.0041(7) 0.0054(7) -0.0085(6)
C15 0.0186(8) 0.0236(8) 0.0274(9) 0.0101(7) 0.0090(6) -0.0045(6)
C21 0.0129(7) 0.0173(7) 0.0157(7) 0.0078(6) 0.0036(5) 0.0020(5)
C22 0.0126(7) 0.0183(7) 0.0167(7) 0.0080(6) 0.0047(5) 0.0003(5)
C23 0.0200(7) 0.0219(8) 0.0174(7) 0.0069(6) 0.0084(6) 0.0035(6)
C24 0.0275(8) 0.0158(8) 0.0204(8) 0.0066(6) 0.0081(6) 0.0044(6)
C25 0.0230(8) 0.0178(8) 0.0170(7) 0.0097(6) 0.0063(6) 0.0030(6)
C1 0.0192(7) 0.0212(8) 0.0279(8) 0.0130(7) 0.0089(6) 0.0048(6)
B1 0.0127(7) 0.0216(9) 0.0211(8) 0.0125(7) 0.0040(6) 0.0037(6)
N1 0.0149(6) 0.0241(7) 0.0228(7) 0.0114(6) 0.0075(5) 0.0032(5)
N2 0.0208(6) 0.0162(6) 0.0156(6) 0.0057(5) 0.0052(5) 0.0002(5)
C2 0.0182(7) 0.0175(7) 0.0171(7) 0.0072(6) 0.0079(6) 0.0032(6)
B2 0.0109(7) 0.0176(8) 0.0180(8) 0.0077(7) 0.0065(6) -0.0008(6)
C3 0.0174(7) 0.0144(7) 0.0146(7) 0.0046(6) 0.0072(6) 0.0003(6)
C4 0.0175(7) 0.0159(7) 0.0172(7) 0.0063(6) 0.0056(6) 0.0039(6)
C5 0.0187(7) 0.0172(8) 0.0237(8) 0.0075(6) 0.0076(6) 0.0028(6)
C6 0.0215(8) 0.0218(8) 0.0364(10) 0.0110(7) 0.0122(7) -0.0009(7)
C31 0.0168(8) 0.0376(10) 0.0296(9) 0.0164(8) 0.0106(7) 0.0015(7)
C32 0.0302(9) 0.0257(9) 0.0272(9) 0.0098(7) 0.0159(7) 0.0076(7)
C33 0.0278(8) 0.0262(9) 0.0194(8) 0.0116(7) 0.0015(7) 0.0020(7)
C34 0.0424(10) 0.0219(9) 0.0169(8) 0.0032(7) 0.0088(7) 0.0009(7)

loop_
_atom_type_symbol
_atom_type_description
_atom_type_scat_dispersion_real
_atom_type_scat_dispersion_imag
_atom_type_scat_source
C C 0.0033 0.0016 'International Tables Vol C Tables 4.2.6.8 and 6.1.1.4'
H H 0.0000 0.0000 'International Tables Vol C Tables 4.2.6.8 and 6.1.1.4'
B B 0.0013 0.0007 'International Tables Vol C Tables 4.2.6.8 and 6.1.1.4'
N N 0.0061 0.0033 'International Tables Vol C Tables 4.2.6.8 and 6.1.1.4'
Fe Fe 0.3463 0.8444 'International Tables Vol C Tables 4.2.6.8 and 6.1.1.4'

loop_
_geom_angle_atom_site_label_1
_geom_angle_atom_site_label_2
_geom_angle_atom_site_label_3
_geom_angle
C22 Fe1 C12 106.99(6)
C22 Fe1 C14 158.93(7)
C12 Fe1 C14 68.49(7)
C22 Fe1 C25 68.59(6)
C12 Fe1 C25 160.37(7)
C14 Fe1 C25 122.54(7)
C22 Fe1 C15 158.60(7)
C12 Fe1 C15 68.42(6)
C14 Fe1 C15 40.77(7)
C25 Fe1 C15 108.31(7)
C22 Fe1 C23 40.82(6)
C12 Fe1 C23 121.61(6)
C14 Fe1 C23 122.65(7)
C25 Fe1 C23 68.37(6)
C15 Fe1 C23 159.54(7)
C22 Fe1 C13 122.55(6)
C12 Fe1 C13 40.58(7)
C14 Fe1 C13 40.74(7)
C25 Fe1 C13 157.99(7)
C15 Fe1 C13 68.44(7)
C23 Fe1 C13 106.64(7)
C22 Fe1 C24 68.62(6)
C12 Fe1 C24 157.38(7)
C14 Fe1 C24 107.19(7)
C25 Fe1 C24 40.63(6)
C15 Fe1 C24 123.73(7)
C23 Fe1 C24 40.64(6)
C13 Fe1 C24 121.71(7)
C22 Fe1 C21 41.36(6)
C12 Fe1 C21 123.09(6)
C14 Fe1 C21 158.37(7)
C25 Fe1 C21 41.00(6)
C15 Fe1 C21 122.32(6)
C23 Fe1 C21 69.34(6)
C13 Fe1 C21 159.37(6)
C24 Fe1 C21 69.20(6)
C22 Fe1 C11 121.65(6)
C12 Fe1 C11 41.06(6)
C14 Fe1 C11 69.35(7)
C25 Fe1 C11 123.69(6)
C15 Fe1 C11 41.14(6)
C23 Fe1 C11 157.62(6)
C13 Fe1 C11 69.15(7)
C24 Fe1 C11 160.23(6)
C21 Fe1 C11 106.46(6)
C12 C11 C15 105.52(14)
C12 C11 B1 123.62(14)
C15 C11 B1 130.33(14)
C12 C11 Fe1 68.45(9)
C15 C11 Fe1 68.72(9)
B1 C11 Fe1 120.74(10)
C13 C12 C11 109.65(14)
C13 C12 Fe1 70.16(9)
C11 C12 Fe1 70.48(9)
C13 C12 H12A 125.2
C11 C12 H12A 125.2
Fe1 C12 H12A 125.8
C12 C13 C14 107.83(15)
C12 C13 Fe1 69.27(9)
C14 C13 Fe1 69.41(9)
C12 C13 H13A 126.1
C14 C13 H13A 126.1
Fe1 C13 H13A 126.8
C15 C14 C13 107.87(15)
C15 C14 Fe1 69.70(9)
C13 C14 Fe1 69.85(9)
C15 C14 H14A 126.1
C13 C14 H14A 126.1
Fe1 C14 H14A 126.0
C14 C15 C11 109.12(15)
C14 C15 Fe1 69.53(9)
C11 C15 Fe1 70.13(8)
C14 C15 H15A 125.4
C11 C15 H15A 125.4
Fe1 C15 H15A 126.5
C25 C21 C22 105.68(13)
C25 C21 B2 131.78(13)
C22 C21 B2 122.33(13)
C25 C21 Fe1 68.99(8)
C22 C21 Fe1 68.27(8)
B2 C21 Fe1 122.99(10)
C23 C22 C21 109.18(13)
C23 C22 Fe1 70.29(9)
C21 C22 Fe1 70.37(8)
C23 C22 H22A 125.4
C21 C22 H22A 125.4
Fe1 C22 H22A 125.5
C22 C23 C24 107.86(14)
C22 C23 Fe1 68.89(8)
C24 C23 Fe1 69.77(9)
C22 C23 H23A 126.1
C24 C23 H23A 126.1
Fe1 C23 H23A 126.8
C25 C24 C23 107.86(14)
C25 C24 Fe1 69.45(9)
C23 C24 Fe1 69.59(9)
C25 C24 H24A 126.1
C23 C24 H24A 126.1
Fe1 C24 H24A 126.5
C24 C25 C21 109.42(13)
C24 C25 Fe1 69.92(9)
C21 C25 Fe1 70.01(8)
C24 C25 H25A 125.3
C21 C25 H25A 125.3
Fe1 C25 H25A 126.4
C2 C1 H1A 109.5
C2 C1 H1B 109.5
H1A C1 H1B 109.5
C2 C1 H1C 109.5
H1A C1 H1C 109.5
H1B C1 H1C 109.5
N1 B1 C11 121.92(14)
N1 B1 C2 119.58(15)
C11 B1 C2 118.46(13)
B1 N1 C32 123.48(14)
B1 N1 C31 124.71(14)
C32 N1 C31 111.74(13)
B2 N2 C34 123.26(14)
B2 N2 C33 125.14(14)
C34 N2 C33 111.46(13)
C3 C2 C1 122.32(14)
C3 C2 B1 121.63(13)
C1 C2 B1 116.04(13)
N2 B2 C21 123.32(14)
N2 B2 C3 119.67(14)
C21 B2 C3 116.91(13)
C2 C3 C4 123.00(14)
C2 C3 B2 122.20(13)
C4 C3 B2 114.76(12)
C5 C4 C3 173.75(16)
C4 C5 C6 177.98(17)
C5 C6 H6A 109.5
C5 C6 H6B 109.5
H6A C6 H6B 109.5
C5 C6 H6C 109.5
H6A C6 H6C 109.5
H6B C6 H6C 109.5
N1 C31 H31A 109.5
N1 C31 H31B 109.5
H31A C31 H31B 109.5
N1 C31 H31C 109.5
H31A C31 H31C 109.5
H31B C31 H31C 109.5
N1 C32 H32A 109.5
N1 C32 H32B 109.5
H32A C32 H32B 109.5
N1 C32 H32C 109.5
H32A C32 H32C 109.5
H32B C32 H32C 109.5
N2 C33 H33A 109.5
N2 C33 H33B 109.5
H33A C33 H33B 109.5
N2 C33 H33C 109.5
H33A C33 H33C 109.5
H33B C33 H33C 109.5
N2 C34 H34A 109.5
N2 C34 H34B 109.5
H34A C34 H34B 109.5
N2 C34 H34C 109.5
H34A C34 H34C 109.5
H34B C34 H34C 109.5

loop_
_geom_bond_atom_site_label_1
_geom_bond_atom_site_label_2
_geom_bond_distance
Fe1 C22 2.0278(14)
Fe1 C12 2.0352(15)
Fe1 C14 2.0410(16)
Fe1 C25 2.0424(15)
Fe1 C15 2.0434(16)
Fe1 C23 2.0462(15)
Fe1 C13 2.0469(16)
Fe1 C24 2.0486(16)
Fe1 C21 2.0560(15)
Fe1 C11 2.0623(15)
C11 C12 1.437(2)
C11 C15 1.443(2)
C11 B1 1.561(2)
C12 C13 1.415(2)
C12 H12A 0.9500
C13 C14 1.423(2)
C13 H13A 0.9500
C14 C15 1.423(2)
C14 H14A 0.9500
C15 H15A 0.9500
C21 C25 1.435(2)
C21 C22 1.442(2)
C21 B2 1.560(2)
C22 C23 1.421(2)
C22 H22A 0.9500
C23 C24 1.422(2)
C23 H23A 0.9500
C24 C25 1.420(2)
C24 H24A 0.9500
C25 H25A 0.9500
C1 C2 1.514(2)
C1 H1A 0.9800
C1 H1B 0.9800
C1 H1C 0.9800
B1 N1 1.401(2)
B1 C2 1.594(2)
N1 C32 1.454(2)
N1 C31 1.459(2)
N2 B2 1.396(2)
N2 C34 1.458(2)
N2 C33 1.458(2)
C2 C3 1.353(2)
B2 C3 1.591(2)
C3 C4 1.447(2)
C4 C5 1.199(2)
C5 C6 1.470(2)
C6 H6A 0.9800
C6 H6B 0.9800
C6 H6C 0.9800
C31 H31A 0.9800
C31 H31B 0.9800
C31 H31C 0.9800
C32 H32A 0.9800
C32 H32B 0.9800
C32 H32C 0.9800
C33 H33A 0.9800
C33 H33B 0.9800
C33 H33C 0.9800
C34 H34A 0.9800
C34 H34B 0.9800
C34 H34C 0.9800

loop_
_geom_torsion_atom_site_label_1
_geom_torsion_atom_site_label_2
_geom_torsion_atom_site_label_3
_geom_torsion_atom_site_label_4
_geom_torsion
C22 Fe1 C11 C12 79.34(10)
C14 Fe1 C11 C12 -80.57(10)
C25 Fe1 C11 C12 163.35(9)
C15 Fe1 C11 C12 -117.55(13)
C23 Fe1 C11 C12 46.2(2)
C13 Fe1 C11 C12 -36.86(9)
C24 Fe1 C11 C12 -163.98(17)
C21 Fe1 C11 C12 121.84(9)
C22 Fe1 C11 C15 -163.10(9)
C12 Fe1 C11 C15 117.55(13)
C14 Fe1 C11 C15 36.99(10)
C25 Fe1 C11 C15 -79.10(11)
C23 Fe1 C11 C15 163.80(15)
C13 Fe1 C11 C15 80.69(10)
C24 Fe1 C11 C15 -46.4(2)
C21 Fe1 C11 C15 -120.61(10)
C22 Fe1 C11 B1 -37.90(14)
C12 Fe1 C11 B1 -117.24(16)
C14 Fe1 C11 B1 162.19(14)
C25 Fe1 C11 B1 46.11(14)
C15 Fe1 C11 B1 125.20(17)
C23 Fe1 C11 B1 -71.0(2)
C13 Fe1 C11 B1 -154.10(14)
C24 Fe1 C11 B1 78.8(2)
C21 Fe1 C11 B1 4.60(14)
C15 C11 C12 C13 0.37(17)
B1 C11 C12 C13 172.81(14)
Fe1 C11 C12 C13 59.40(11)
C15 C11 C12 Fe1 -59.03(10)
B1 C11 C12 Fe1 113.41(14)
C22 Fe1 C12 C13 120.54(10)
C14 Fe1 C12 C13 -37.64(10)
C25 Fe1 C12 C13 -165.70(17)
C15 Fe1 C12 C13 -81.63(10)
C23 Fe1 C12 C13 78.36(11)
C24 Fe1 C12 C13 45.5(2)
C21 Fe1 C12 C13 163.00(9)
C11 Fe1 C12 C13 -120.48(13)
C22 Fe1 C12 C11 -118.98(9)
C14 Fe1 C12 C11 82.84(10)
C25 Fe1 C12 C11 -45.2(2)
C15 Fe1 C12 C11 38.85(9)
C23 Fe1 C12 C11 -161.16(9)
C13 Fe1 C12 C11 120.48(13)
C24 Fe1 C12 C11 165.95(15)
C21 Fe1 C12 C11 -76.52(10)
C11 C12 C13 C14 -0.72(18)
Fe1 C12 C13 C14 58.88(11)
C11 C12 C13 Fe1 -59.60(10)
C22 Fe1 C13 C12 -77.74(11)
C14 Fe1 C13 C12 119.47(14)
C25 Fe1 C13 C12 167.21(15)
C15 Fe1 C13 C12 81.56(10)
C23 Fe1 C13 C12 -119.47(10)
C24 Fe1 C13 C12 -161.20(9)
C21 Fe1 C13 C12 -44.0(2)
C11 Fe1 C13 C12 37.29(9)
C22 Fe1 C13 C14 162.79(10)
C12 Fe1 C13 C14 -119.47(14)
C25 Fe1 C13 C14 47.7(2)
C15 Fe1 C13 C14 -37.91(10)
C23 Fe1 C13 C14 121.06(11)
C24 Fe1 C13 C14 79.33(12)
C21 Fe1 C13 C14 -163.50(16)
C11 Fe1 C13 C14 -82.18(11)
C12 C13 C14 C15 0.77(18)
Fe1 C13 C14 C15 59.57(11)
C12 C13 C14 Fe1 -58.79(11)
C22 Fe1 C14 C15 -162.89(16)
C12 Fe1 C14 C15 -81.46(11)
C25 Fe1 C14 C15 80.26(12)
C23 Fe1 C14 C15 163.92(10)
C13 Fe1 C14 C15 -118.96(15)
C24 Fe1 C14 C15 122.10(10)
C21 Fe1 C14 C15 45.3(2)
C11 Fe1 C14 C15 -37.31(10)
C22 Fe1 C14 C13 -43.9(2)
C12 Fe1 C14 C13 37.49(10)
C25 Fe1 C14 C13 -160.79(10)
C15 Fe1 C14 C13 118.96(15)
C23 Fe1 C14 C13 -77.13(12)
C24 Fe1 C14 C13 -118.95(10)
C21 Fe1 C14 C13 164.24(16)
C11 Fe1 C14 C13 81.64(11)
C13 C14 C15 C11 -0.55(18)
Fe1 C14 C15 C11 59.11(11)
C13 C14 C15 Fe1 -59.66(11)
C12 C11 C15 C14 0.11(17)
B1 C11 C15 C14 -171.62(15)
Fe1 C11 C15 C14 -58.74(11)
C12 C11 C15 Fe1 58.85(10)
B1 C11 C15 Fe1 -112.88(16)
C22 Fe1 C15 C14 163.15(16)
C12 Fe1 C15 C14 81.67(11)
C25 Fe1 C15 C14 -118.94(11)
C23 Fe1 C15 C14 -41.9(2)
C13 Fe1 C15 C14 37.88(10)
C24 Fe1 C15 C14 -76.69(12)
C21 Fe1 C15 C14 -161.94(10)
C11 Fe1 C15 C14 120.45(14)
C22 Fe1 C15 C11 42.7(2)
C12 Fe1 C15 C11 -38.78(9)
C14 Fe1 C15 C11 -120.45(14)
C25 Fe1 C15 C11 120.62(9)
C23 Fe1 C15 C11 -162.30(16)
C13 Fe1 C15 C11 -82.56(10)
C24 Fe1 C15 C11 162.86(9)
C21 Fe1 C15 C11 77.61(11)
C22 Fe1 C21 C25 -117.69(12)
C12 Fe1 C21 C25 164.58(9)
C14 Fe1 C21 C25 47.4(2)
C15 Fe1 C21 C25 80.73(10)
C23 Fe1 C21 C25 -80.41(9)
C13 Fe1 C21 C25 -162.77(17)
C24 Fe1 C21 C25 -36.82(9)
C11 Fe1 C21 C25 122.81(9)
C12 Fe1 C21 C22 -77.74(10)
C14 Fe1 C21 C22 165.12(17)
C25 Fe1 C21 C22 117.69(12)
C15 Fe1 C21 C22 -161.58(9)
C23 Fe1 C21 C22 37.28(9)
C13 Fe1 C21 C22 -45.1(2)
C24 Fe1 C21 C22 80.87(9)
C11 Fe1 C21 C22 -119.50(9)
C22 Fe1 C21 B2 115.33(15)
C12 Fe1 C21 B2 37.59(14)
C14 Fe1 C21 B2 -79.6(2)
C25 Fe1 C21 B2 -126.99(16)
C15 Fe1 C21 B2 -46.25(14)
C23 Fe1 C21 B2 152.61(13)
C13 Fe1 C21 B2 70.2(2)
C24 Fe1 C21 B2 -163.81(13)
C11 Fe1 C21 B2 -4.18(13)
C25 C21 C22 C23 -0.63(16)
B2 C21 C22 C23 -175.99(13)
Fe1 C21 C22 C23 -59.79(10)
C25 C21 C22 Fe1 59.16(10)
B2 C21 C22 Fe1 -116.20(13)
C12 Fe1 C22 C23 -118.99(9)
C14 Fe1 C22 C23 -44.8(2)
C25 Fe1 C22 C23 81.27(10)
C15 Fe1 C22 C23 166.94(16)
C13 Fe1 C22 C23 -77.34(11)
C24 Fe1 C22 C23 37.49(9)
C21 Fe1 C22 C23 119.88(12)
C11 Fe1 C22 C23 -161.45(9)
C12 Fe1 C22 C21 121.12(9)
C14 Fe1 C22 C21 -164.73(17)
C25 Fe1 C22 C21 -38.61(9)
C15 Fe1 C22 C21 47.1(2)
C23 Fe1 C22 C21 -119.88(12)
C13 Fe1 C22 C21 162.78(9)
C24 Fe1 C22 C21 -82.39(9)
C11 Fe1 C22 C21 78.67(10)
C21 C22 C23 C24 0.76(17)
Fe1 C22 C23 C24 -59.08(11)
C21 C22 C23 Fe1 59.84(10)
C12 Fe1 C23 C22 79.19(10)
C14 Fe1 C23 C22 162.48(9)
C25 Fe1 C23 C22 -81.85(9)
C15 Fe1 C23 C22 -166.35(17)
C13 Fe1 C23 C22 120.87(9)
C24 Fe1 C23 C22 -119.52(13)
C21 Fe1 C23 C22 -37.75(9)
C11 Fe1 C23 C22 45.3(2)
C22 Fe1 C23 C24 119.52(13)
C12 Fe1 C23 C24 -161.29(9)
C14 Fe1 C23 C24 -78.01(11)
C25 Fe1 C23 C24 37.67(9)
C15 Fe1 C23 C24 -46.8(2)
C13 Fe1 C23 C24 -119.62(10)
C21 Fe1 C23 C24 81.76(10)
C11 Fe1 C23 C24 164.85(15)
C22 C23 C24 C25 -0.58(18)
Fe1 C23 C24 C25 -59.11(11)
C22 C23 C24 Fe1 58.53(10)
C22 Fe1 C24 C25 81.62(10)
C12 Fe1 C24 C25 164.52(15)
C14 Fe1 C24 C25 -120.28(10)
C15 Fe1 C24 C25 -78.58(11)
C23 Fe1 C24 C25 119.27(13)
C13 Fe1 C24 C25 -162.45(9)
C21 Fe1 C24 C25 37.14(9)
C11 Fe1 C24 C25 -43.6(2)
C22 Fe1 C24 C23 -37.65(9)
C12 Fe1 C24 C23 45.2(2)
C14 Fe1 C24 C23 120.45(10)
C25 Fe1 C24 C23 -119.27(13)
C15 Fe1 C24 C23 162.15(9)
C13 Fe1 C24 C23 78.28(11)
C21 Fe1 C24 C23 -82.13(10)
C11 Fe1 C24 C23 -162.88(16)
C23 C24 C25 C21 0.19(18)
Fe1 C24 C25 C21 -59.01(11)
C23 C24 C25 Fe1 59.20(11)
C22 C21 C25 C24 0.27(17)
B2 C21 C25 C24 175.00(15)
Fe1 C21 C25 C24 58.96(11)
C22 C21 C25 Fe1 -58.69(10)
B2 C21 C25 Fe1 116.04(16)
C22 Fe1 C25 C24 -81.70(10)
C12 Fe1 C25 C24 -162.20(17)
C14 Fe1 C25 C24 78.15(11)
C15 Fe1 C25 C24 120.83(10)
C23 Fe1 C25 C24 -37.67(9)
C13 Fe1 C25 C24 43.2(2)
C21 Fe1 C25 C24 -120.64(13)
C11 Fe1 C25 C24 163.71(9)
C22 Fe1 C25 C21 38.94(9)
C12 Fe1 C25 C21 -41.6(2)
C14 Fe1 C25 C21 -161.21(9)
C15 Fe1 C25 C21 -118.53(9)
C23 Fe1 C25 C21 82.97(9)
C13 Fe1 C25 C21 163.83(15)
C24 Fe1 C25 C21 120.64(13)
C11 Fe1 C25 C21 -75.65(10)
C12 C11 B1 N1 147.95(15)
C15 C11 B1 N1 -41.6(2)
Fe1 C11 B1 N1 -128.81(13)
C12 C11 B1 C2 -29.4(2)
C15 C11 B1 C2 141.05(16)
Fe1 C11 B1 C2 53.86(18)
C11 B1 N1 C32 172.89(14)
C2 B1 N1 C32 -9.8(2)
C11 B1 N1 C31 -10.3(2)
C2 B1 N1 C31 166.98(14)
N1 B1 C2 C3 103.80(18)
C11 B1 C2 C3 -78.81(19)
N1 B1 C2 C1 -77.32(18)
C11 B1 C2 C1 100.08(16)
C34 N2 B2 C21 -179.30(14)
C33 N2 B2 C21 5.3(2)
C34 N2 B2 C3 4.3(2)
C33 N2 B2 C3 -171.18(14)
C25 C21 B2 N2 39.6(2)
C22 C21 B2 N2 -146.41(15)
Fe1 C21 B2 N2 129.98(13)
C25 C21 B2 C3 -143.88(16)
C22 C21 B2 C3 30.1(2)
Fe1 C21 B2 C3 -53.49(17)
C1 C2 C3 C4 -0.7(2)
B1 C2 C3 C4 178.07(14)
C1 C2 C3 B2 -178.40(14)
B1 C2 C3 B2 0.4(2)
N2 B2 C3 C2 -106.96(17)
C21 B2 C3 C2 76.37(18)
N2 B2 C3 C4 75.20(17)
C21 B2 C3 C4 -101.46(15)
